data_2242017
loop_
_publ_author_name
'Martens, Sean J.'
'Geiger, David K.'

_publ_section_title
;
 Structural characterization of two tetrachloridozincate salts of
 4-carboxy-1<i>H</i>-imidazol-3-ium: a salt hydrate and a co-crystal salt
 hydrate
;
_journal_coeditor_code PJ2040
_journal_issue 2
_journal_name_full 'Acta Crystallographica Section E'
_journal_page_first 162
_journal_page_last 167
_journal_paper_doi 10.1107/S2056989017000317
_journal_volume 73
_journal_year 2017
_chemical_formula_iupac '(C4 H5 N2 O2)2 [Zn Cl4], H2 O'
_chemical_formula_moiety '2(C4 H5 N2 O2), Zn Cl4, H2 O'
_chemical_formula_sum 'C8 H12 Cl4 N4 O5 Zn'
_chemical_formula_weight 451.39
_chemical_name_systematic
;
Bis(4-carboxy-1<i>H</i>-imidazol-3-ium) tetrachloridozincate monohydrate
;
_space_group_crystal_system triclinic
_space_group_IT_number 2
_space_group_name_Hall '-P 1'
_space_group_name_H-M_alt 'P -1'
_symmetry_space_group_name_Hall '-P 1'
_symmetry_space_group_name_H-M 'P -1'
_atom_sites_solution_hydrogens mixed
_atom_sites_solution_primary direct
_atom_sites_solution_secondary difmap
_cell_angle_alpha 79.455(4)
_cell_angle_beta 84.489(4)
_cell_angle_gamma 83.833(4)
_cell_formula_units_Z 2
_cell_length_a 6.9094(10)
_cell_length_b 7.5828(12)
_cell_length_c 16.468(3)
_cell_measurement_reflns_used 6894
_cell_measurement_temperature 200.(2)
_cell_measurement_theta_max 27.4790
_cell_measurement_theta_min 2.5203
_cell_volume 840.7(2)
_computing_cell_refinement
;
APEX2 (Bruker, 2013)
;
_computing_data_collection
;
APEX2 (Bruker, 2013)
;
_computing_data_reduction
;
SAINT (Bruker, 2013)
;
_computing_molecular_graphics
;
PLATON (Spek, 2009) and Mercury (Macrae <i>et al.</i>, 2006)
;
_computing_publication_material
;
publCIF (Westrip, 2010)
;
_computing_structure_refinement
;
SHELXL2014 (Sheldrick, 2015)
;
_computing_structure_solution
;
SHELXS97 (Sheldrick, 2008)
;
_diffrn_ambient_temperature 200.(2)
_diffrn_detector_area_resol_mean 8.3330
_diffrn_measured_fraction_theta_full 0.979
_diffrn_measured_fraction_theta_max 0.979
_diffrn_measurement_device_type 'Bruker SMART X2S benchtop'
_diffrn_measurement_method \w
_diffrn_radiation_monochromator 'doubly curved silicon crystal'
_diffrn_radiation_type MoKa
_diffrn_radiation_wavelength 0.71073
_diffrn_reflns_av_R_equivalents 0.0317
_diffrn_reflns_limit_h_max 8
_diffrn_reflns_limit_h_min -8
_diffrn_reflns_limit_k_max 9
_diffrn_reflns_limit_k_min -9
_diffrn_reflns_limit_l_max 19
_diffrn_reflns_limit_l_min -20
_diffrn_reflns_number 10429
_diffrn_reflns_theta_full 26.36
_diffrn_reflns_theta_max 26.36
_diffrn_reflns_theta_min 2.52
_exptl_absorpt_coefficient_mu 2.120
_exptl_absorpt_correction_T_max 0.68
_exptl_absorpt_correction_T_min 0.41
_exptl_absorpt_correction_type multi-scan
_exptl_absorpt_process_details
;
(SADABS; Bruker, 2013)
;
_exptl_crystal_colour 'clear colourless'
_exptl_crystal_density_diffrn 1.783
_exptl_crystal_density_method 'not measured'
_exptl_crystal_description plate
_exptl_crystal_F_000 452
_exptl_crystal_size_max 0.600
_exptl_crystal_size_mid 0.500
_exptl_crystal_size_min 0.200
_refine_diff_density_max 0.525
_refine_diff_density_min -0.277
_refine_ls_extinction_method none
_refine_ls_goodness_of_fit_ref 1.030
_refine_ls_hydrogen_treatment mixed
_refine_ls_matrix_type full
_refine_ls_number_parameters 227
_refine_ls_number_reflns 3375
_refine_ls_number_restraints 8
_refine_ls_restrained_S_all 1.032
_refine_ls_R_factor_all 0.0287
_refine_ls_R_factor_gt 0.0243
_refine_ls_shift/su_max 0.001
_refine_ls_shift/su_mean 0.000
_refine_ls_structure_factor_coef Fsqd
_refine_ls_weighting_details 'w=1/[\s^2^(Fo^2^)+(0.0292P)^2^+0.2531P] where P=(Fo^2^+2Fc^2^)/3'
_refine_ls_weighting_scheme calc
_refine_ls_wR_factor_gt 0.0618
_refine_ls_wR_factor_ref 0.0643
_reflns_number_gt 2995
_reflns_number_total 3375
_reflns_threshold_expression 'I > 2\s(I)'
_cod_data_source_file pj2040sup1.cif
_cod_data_source_block I
_cod_database_code 2242017

loop_
_space_group_symop_operation_xyz
'x, y, z'
'-x, -y, -z'

loop_
_atom_site_type_symbol
_atom_site_label
_atom_site_fract_x
_atom_site_fract_y
_atom_site_fract_z
_atom_site_U_iso_or_equiv
_atom_site_adp_type
_atom_site_calc_flag
_atom_site_occupancy
Zn Zn1 0.24426(3) 0.35245(3) 0.23892(2) 0.03225(8) Uani d 1
Cl Cl1 0.07702(7) 0.58951(7) 0.29003(3) 0.04037(13) Uani d 1
Cl Cl2 0.56514(8) 0.40109(8) 0.22143(4) 0.04596(14) Uani d 1
Cl Cl3 0.14855(8) 0.32216(8) 0.11448(3) 0.04391(14) Uani d 1
Cl Cl4 0.19391(9) 0.09768(8) 0.33224(3) 0.04754(14) Uani d 1
O O1S 0.7881(4) 0.0065(3) 0.25272(16) 0.0744(6) Uani d 1
H H1SA 0.755(6) 0.114(3) 0.256(2) 0.113(16) Uiso d 1
H H1SB 0.902(3) -0.023(6) 0.241(3) 0.112(17) Uiso d 1
O O1 0.2088(3) 0.8341(3) 0.57654(11) 0.0583(5) Uani d 1
H H1A 0.096(3) 0.846(4) 0.5976(19) 0.080(11) Uiso d 1
O O2 0.0547(2) 0.7334(2) 0.48378(10) 0.0499(4) Uani d 1
O O3 0.4700(2) 0.1089(2) 0.82247(10) 0.0488(4) Uani d 1
H H3A 0.371(3) 0.082(4) 0.8047(18) 0.068(9) Uiso d 1
O O4 0.2491(2) 0.1786(3) 0.92209(10) 0.0509(4) Uani d 1
N N1 0.4180(2) 0.6761(2) 0.39214(10) 0.0328(4) Uani d 1
H H1N 0.328(3) 0.656(3) 0.3653(13) 0.039 Uiso d 1
N N2 0.7041(3) 0.6977(3) 0.42572(12) 0.0398(4) Uani d 1
H H2N 0.830(2) 0.694(3) 0.4249(15) 0.048 Uiso d 1
N N3 0.5549(2) 0.2595(2) 1.00903(11) 0.0354(4) Uani d 1
H H3N 0.448(3) 0.280(3) 1.0351(14) 0.042 Uiso d 1
N N4 0.8615(3) 0.2308(3) 0.97687(12) 0.0414(4) Uani d 1
H H4N 0.985(2) 0.234(3) 0.9774(16) 0.05 Uiso d 1
C C1 0.2014(3) 0.7670(3) 0.50896(12) 0.0340(4) Uani d 1
C C2 0.3956(3) 0.7354(3) 0.46709(12) 0.0304(4) Uani d 1
C C3 0.6053(3) 0.6554(3) 0.36821(13) 0.0374(5) Uani d 1
H H3 0.6597 0.6168 0.3185 0.045 Uiso calc 1
C C4 0.5780(3) 0.7487(3) 0.48777(13) 0.0365(4) Uani d 1
H H4 0.6113 0.7864 0.5362 0.044 Uiso calc 1
C C5 0.4145(3) 0.1639(3) 0.89239(12) 0.0352(4) Uani d 1
C C6 0.5806(3) 0.2008(3) 0.93398(12) 0.0320(4) Uani d 1
C C7 0.7275(3) 0.2773(3) 1.03332(14) 0.0404(5) Uani d 1
H H7 0.7507 0.3166 1.0828 0.048 Uiso calc 1
C C8 0.7758(3) 0.1833(3) 0.91435(13) 0.0395(5) Uani d 1
H H8 0.8402 0.1452 0.8661 0.047 Uiso calc 1

loop_
_atom_site_aniso_label
_atom_site_aniso_U_11
_atom_site_aniso_U_22
_atom_site_aniso_U_33
_atom_site_aniso_U_12
_atom_site_aniso_U_13
_atom_site_aniso_U_23
Zn1 0.03082(14) 0.03910(14) 0.02828(13) -0.00235(10) -0.00091(9) -0.01089(10)
Cl1 0.0302(3) 0.0506(3) 0.0444(3) 0.0027(2) -0.0016(2) -0.0234(2)
Cl2 0.0303(3) 0.0544(3) 0.0579(3) -0.0051(2) -0.0010(2) -0.0226(3)
Cl3 0.0329(3) 0.0699(4) 0.0337(3) -0.0025(2) -0.0048(2) -0.0219(2)
Cl4 0.0491(3) 0.0446(3) 0.0421(3) 0.0028(2) 0.0056(2) 0.0016(2)
O1S 0.0736(16) 0.0632(14) 0.0966(17) 0.0020(12) -0.0382(14) -0.0293(12)
O1 0.0376(10) 0.0984(14) 0.0484(10) -0.0049(9) -0.0019(8) -0.0392(10)
O2 0.0282(8) 0.0812(12) 0.0462(9) -0.0099(8) -0.0035(7) -0.0234(8)
O3 0.0444(10) 0.0668(11) 0.0403(9) -0.0072(8) -0.0005(7) -0.0231(8)
O4 0.0276(8) 0.0815(12) 0.0447(9) -0.0031(8) -0.0002(7) -0.0164(8)
N1 0.0264(9) 0.0406(9) 0.0332(9) -0.0024(7) -0.0075(7) -0.0089(7)
N2 0.0227(9) 0.0491(10) 0.0480(10) -0.0037(8) -0.0042(8) -0.0081(8)
N3 0.0266(9) 0.0453(10) 0.0340(9) -0.0015(8) 0.0024(7) -0.0098(8)
N4 0.0235(9) 0.0515(11) 0.0478(11) -0.0049(8) -0.0014(8) -0.0046(9)
C1 0.0316(11) 0.0408(11) 0.0299(10) -0.0025(9) -0.0045(8) -0.0064(8)
C2 0.0286(10) 0.0335(10) 0.0297(9) -0.0016(8) -0.0055(8) -0.0060(8)
C3 0.0308(11) 0.0429(11) 0.0383(11) -0.0020(9) -0.0016(9) -0.0080(9)
C4 0.0323(11) 0.0411(11) 0.0381(11) -0.0051(9) -0.0085(9) -0.0082(9)
C5 0.0343(12) 0.0373(11) 0.0324(10) -0.0011(9) -0.0016(8) -0.0034(8)
C6 0.0295(11) 0.0351(10) 0.0298(9) -0.0017(8) 0.0008(8) -0.0043(8)
C7 0.0330(12) 0.0484(12) 0.0410(11) -0.0048(9) -0.0045(9) -0.0094(10)
C8 0.0310(11) 0.0479(12) 0.0369(11) -0.0013(9) 0.0063(9) -0.0062(9)

loop_
_atom_type_symbol
_atom_type_description
_atom_type_scat_dispersion_real
_atom_type_scat_dispersion_imag
_atom_type_scat_source
C C 0.0033 0.0016 'International Tables Vol C Tables 4.2.6.8 and 6.1.1.4'
H H 0.0000 0.0000 'International Tables Vol C Tables 4.2.6.8 and 6.1.1.4'
N N 0.0061 0.0033 'International Tables Vol C Tables 4.2.6.8 and 6.1.1.4'
O O 0.0106 0.0060 'International Tables Vol C Tables 4.2.6.8 and 6.1.1.4'
Cl Cl 0.1484 0.1585 'International Tables Vol C Tables 4.2.6.8 and 6.1.1.4'
Zn Zn 0.2839 1.4301 'International Tables Vol C Tables 4.2.6.8 and 6.1.1.4'

loop_
_geom_angle_atom_site_label_1
_geom_angle_atom_site_label_2
_geom_angle_atom_site_label_3
_geom_angle
_geom_angle_publ_flag
Cl2 Zn1 Cl3 107.93(2) y
Cl2 Zn1 Cl4 111.11(2) y
Cl3 Zn1 Cl4 109.21(3) y
Cl2 Zn1 Cl1 107.85(2) y
Cl3 Zn1 Cl1 112.84(2) y
Cl4 Zn1 Cl1 107.92(2) y
H1SA O1S H1SB 119.(4) ?
C1 O1 H1A 107.(2) ?
C5 O3 H3A 107.(2) ?
C3 N1 C2 109.33(16) ?
C3 N1 H1N 124.5(16) ?
C2 N1 H1N 126.2(16) ?
C3 N2 C4 109.79(17) ?
C3 N2 H2N 125.9(17) ?
C4 N2 H2N 124.3(17) ?
C7 N3 C6 109.06(17) ?
C7 N3 H3N 125.3(17) ?
C6 N3 H3N 125.6(17) ?
C7 N4 C8 110.01(18) ?
C7 N4 H4N 126.0(17) ?
C8 N4 H4N 123.9(17) ?
O2 C1 O1 124.9(2) y
O2 C1 C2 123.11(18) ?
O1 C1 C2 112.04(17) ?
C4 C2 N1 106.33(17) ?
C4 C2 C1 132.70(18) ?
N1 C2 C1 120.95(17) ?
N1 C3 N2 107.86(18) ?
N1 C3 H3 126.1 ?
N2 C3 H3 126.1 ?
C2 C4 N2 106.69(18) ?
C2 C4 H4 126.7 ?
N2 C4 H4 126.7 ?
O4 C5 O3 125.4(2) y
O4 C5 C6 122.53(18) ?
O3 C5 C6 112.00(18) ?
C8 C6 N3 106.23(18) ?
C8 C6 C5 132.12(18) ?
N3 C6 C5 121.61(17) ?
N4 C7 N3 107.89(19) ?
N4 C7 H7 126.1 ?
N3 C7 H7 126.1 ?
C6 C8 N4 106.81(18) ?
C6 C8 H8 126.6 ?
N4 C8 H8 126.6 ?

loop_
_geom_bond_atom_site_label_1
_geom_bond_atom_site_label_2
_geom_bond_distance
_geom_bond_publ_flag
Zn1 Cl2 2.2690(7) y
Zn1 Cl3 2.2704(6) y
Zn1 Cl4 2.2737(6) y
Zn1 Cl1 2.2794(6) y
O1S H1SA 0.829(19) ?
O1S H1SB 0.806(18) ?
O1 C1 1.313(2) y
O1 H1A 0.828(18) ?
O2 C1 1.200(2) y
O3 C5 1.305(2) y
O3 H3A 0.827(17) ?
O4 C5 1.201(3) y
N1 C3 1.317(3) ?
N1 C2 1.379(2) ?
N1 H1N 0.838(16) ?
N2 C3 1.323(3) ?
N2 C4 1.362(3) ?
N2 H2N 0.864(16) ?
N3 C7 1.321(3) ?
N3 C6 1.378(2) ?
N3 H3N 0.830(16) ?
N4 C7 1.316(3) ?
N4 C8 1.356(3) ?
N4 H4N 0.858(16) ?
C1 C2 1.465(3) ?
C2 C4 1.355(3) ?
C3 H3 0.95 ?
C4 H4 0.95 ?
C5 C6 1.468(3) ?
C6 C8 1.354(3) ?
C7 H7 0.95 ?
C8 H8 0.95 ?

loop_
_geom_hbond_atom_site_label_D
_geom_hbond_atom_site_label_H
_geom_hbond_atom_site_label_A
_geom_hbond_site_symmetry_A
_geom_hbond_distance_DH
_geom_hbond_distance_HA
_geom_hbond_distance_DA
_geom_hbond_angle_DHA
_geom_hbond_publ_flag
O1S H1SA Cl2 . 0.829(19) 2.42(2) 3.192(3) 155.(4) y
O1S H1SB Cl4 1_655 0.806(18) 2.94(4) 3.392(2) 118.(3) y
O1S H1SB Cl1 1_645 0.806(18) 3.05(4) 3.540(3) 122.(4) y
O1 H1A Cl4 2_566 0.828(18) 2.252(18) 3.0723(19) 171.(3) y
O3 H3A O1S 2_656 0.827(17) 1.774(19) 2.576(3) 163.(3) y
N1 H1N Cl1 . 0.838(16) 2.373(16) 3.2105(17) 178.(2) y
N2 H2N Cl1 1_655 0.864(16) 2.85(2) 3.3787(19) 121.5(19) y
N2 H2N O2 1_655 0.864(16) 1.986(19) 2.745(2) 146.(2) y
N3 H3N Cl3 1_556 0.830(16) 2.365(16) 3.1941(18) 177.(2) y
N4 H4N Cl3 1_656 0.858(16) 2.83(2) 3.3586(19) 121.(2) y
N4 H4N O4 1_655 0.858(16) 2.00(2) 2.753(2) 146.(2) y

loop_
_geom_torsion_atom_site_label_1
_geom_torsion_atom_site_label_2
_geom_torsion_atom_site_label_3
_geom_torsion_atom_site_label_4
_geom_torsion
_geom_torsion_publ_flag
C3 N1 C2 C4 -0.3(2) ?
C3 N1 C2 C1 -178.98(18) ?
O2 C1 C2 C4 -173.6(2) ?
O1 C1 C2 C4 6.0(3) ?
O2 C1 C2 N1 4.6(3) y
O1 C1 C2 N1 -175.81(19) ?
C2 N1 C3 N2 0.6(2) ?
C4 N2 C3 N1 -0.6(2) ?
N1 C2 C4 N2 -0.1(2) ?
C1 C2 C4 N2 178.4(2) ?
C3 N2 C4 C2 0.4(2) ?
C7 N3 C6 C8 0.2(2) ?
C7 N3 C6 C5 178.29(19) ?
O4 C5 C6 C8 175.7(2) ?
O3 C5 C6 C8 -2.2(3) ?
O4 C5 C6 N3 -1.8(3) y
O3 C5 C6 N3 -179.68(18) ?
C8 N4 C7 N3 0.5(3) ?
C6 N3 C7 N4 -0.5(3) ?
N3 C6 C8 N4 0.1(2) ?
C5 C6 C8 N4 -177.7(2) ?
C7 N4 C8 C6 -0.4(3) ?

_cod_database_fobs_code 2242017
